data_1503179
loop_
_publ_author_name
'Holloway, Chloe A.'
'Muratore, Michael E.'
'Storer, R. Lan'
'Dixon, Darren J.'

_publ_section_title
;
 Direct enantioselective Br\/onsted acid catalyzed N-acyliminium
 cyclization cascades of tryptamines and ketoacids.
;
_journal_issue 21
_journal_name_full 'Organic letters'
_journal_page_first 4720
_journal_page_last 4723
_journal_paper_doi 10.1021/ol101651t
_journal_volume 12
_journal_year 2010
_chemical_formula_moiety 'C17 H20 N2 O1'
_chemical_formula_sum 'C17 H20 N2 O'
_chemical_formula_weight 268.36
_chemical_melting_point ?
_space_group_IT_number 14
_symmetry_cell_setting monoclinic
_symmetry_space_group_name_Hall '-P 2yn'
_symmetry_space_group_name_H-M 'P 1 21/n 1'
_atom_sites_solution_hydrogens geom
_atom_sites_solution_primary direct
_audit_creation_date 10-06-14
_audit_creation_method CRYSTALS_ver_12.87
_cell_angle_alpha 90
_cell_angle_beta 94.4916(8)
_cell_angle_gamma 90
_cell_formula_units_Z 4
_cell_length_a 5.79270(10)
_cell_length_b 12.1783(2)
_cell_length_c 20.5935(5)
_cell_measurement_reflns_used 3455
_cell_measurement_temperature 150
_cell_measurement_theta_max 27
_cell_measurement_theta_min 5
_cell_volume 1448.31(5)
_computing_cell_refinement 'DENZO/SCALEPACK (Otwinowski & Minor, 1997)'
_computing_data_collection 'COLLECT (Nonius, 2001).'
_computing_data_reduction 'DENZO/SCALEPACK (Otwinowski & Minor, 1997)'
_computing_molecular_graphics 'CAMERON (Watkin et al., 1996)'
_computing_publication_material 'CRYSTALS (Betteridge et al., 2003)'
_computing_structure_refinement 'CRYSTALS (Betteridge et al., 2003)'
_computing_structure_solution 'SIR92 (Altomare et al., 1994)'
_diffrn_ambient_temperature 150
_diffrn_measured_fraction_theta_full 0.992
_diffrn_measured_fraction_theta_max 0.992
_diffrn_measurement_device 'Nonius KappaCCD'
_diffrn_measurement_device_type Area
_diffrn_measurement_method \w
_diffrn_radiation_monochromator graphite
_diffrn_radiation_type 'Mo K\a'
_diffrn_radiation_wavelength 0.71073
_diffrn_reflns_av_R_equivalents 0.041
_diffrn_reflns_limit_h_max 7
_diffrn_reflns_limit_h_min -7
_diffrn_reflns_limit_k_max 15
_diffrn_reflns_limit_k_min -15
_diffrn_reflns_limit_l_max 26
_diffrn_reflns_limit_l_min -26
_diffrn_reflns_number 24984
_diffrn_reflns_theta_full 26.663
_diffrn_reflns_theta_max 27.488
_diffrn_reflns_theta_min 5.120
_diffrn_standards_number 0
_exptl_absorpt_coefficient_mu 0.077
_exptl_absorpt_correction_T_max 1.00
_exptl_absorpt_correction_T_min 0.94
_exptl_absorpt_correction_type multi-scan
_exptl_absorpt_process_details 'DENZO/SCALEPACK (Otwinowski & Minor, 1997)'
_exptl_crystal_colour colourless
_exptl_crystal_density_diffrn 1.231
_exptl_crystal_density_meas ?
_exptl_crystal_density_method 'not measured'
_exptl_crystal_description plate
_exptl_crystal_F_000 576
_exptl_crystal_size_max 0.200
_exptl_crystal_size_mid 0.180
_exptl_crystal_size_min 0.050
_refine_diff_density_max 0.45
_refine_diff_density_min -0.43
_refine_ls_extinction_method None
_refine_ls_goodness_of_fit_ref 0.9899
_refine_ls_hydrogen_treatment none
_refine_ls_matrix_type full
_refine_ls_number_parameters 181
_refine_ls_number_reflns 3315
_refine_ls_number_restraints 0
_refine_ls_R_factor_all 0.0964
_refine_ls_R_factor_gt 0.0553
_refine_ls_shift/su_max 0.0001931
_refine_ls_shift/su_mean 6.1684232
_refine_ls_structure_factor_coef Fsqd
_refine_ls_weighting_details
;
 Method, part 1, Chebychev polynomial, (Watkin, 1994, Prince, 1982) 
 [weight] = 1.0/[A~0~*T~0~(x)+A~1~*T~1~(x) ... +A~n-1~]*T~n-1~(x)] 
 where A~i~ are the Chebychev coefficients listed below and x= Fcalc/Fmax 
 Method = Robust Weighting (Prince, 1982) 
 W = [weight] * [1-(deltaF/6*sigmaF)^2^]^2^ 
 A~i~ are: 
 16.1 25.4 14.0 5.09 0.777 
;
_refine_ls_weighting_scheme calc
_refine_ls_wR_factor_all 0.1894
_refine_ls_wR_factor_gt 0.1287
_refine_ls_wR_factor_ref 0.1894
_reflns_limit_h_max 7
_reflns_limit_h_min -7
_reflns_limit_k_max 15
_reflns_limit_k_min 0
_reflns_limit_l_max 26
_reflns_limit_l_min 0
_reflns_number_gt 2036
_reflns_number_total 3315
_reflns_threshold_expression I>2.0\s(I)
_oxford_diffrn_Wilson_B_factor 2.76
_oxford_diffrn_Wilson_scale 6.82
_oxford_refine_ls_r_factor_ref 0.0964
_oxford_refine_ls_scale 0.3756(10)
_oxford_reflns_number_all 3315
_oxford_reflns_threshold_expression_ref I>-3.0\s(I)
_oxford_structure_analysis_title 004djd10
_cod_data_source_file ol101651t_si_002.cif
_cod_data_source_block 3g
_cod_depositor_comments
;
The following automatic conversions were performed:

'_chemical_melting_point' value 'not measured' was changed to '?' -
the value is undefined or not given.

'_symmetry_cell_setting' value
'Monoclinic' changed to 'monoclinic' according to
/home/saulius/struct/CIF-dictionaries/cif_core.dic dictionary named
'cif_core.dic' version 2.4.2 from 2011-04-26.

Automatic conversion script
Id: cif_fix_values 1715 2011-07-08 13:25:40Z adriana 

The following automatic conversions were performed:

'_exptl_crystal_density_meas' value 'not measured' was changed to '?'
- the value is perceived as not measured.

Automatic conversion script
Id: cif_fix_values 3008 2015-01-20 13:52:24Z robertas 
;
_cod_original_sg_symbol_H-M 'P 1 21/n 1 '
_cod_original_formula_sum 'C17 H20 N2 O1'
_cod_database_code 1503179

loop_
_symmetry_equiv_pos_as_xyz
x,y,z
-x,-y,-z
-x+1/2,y+1/2,-z+1/2
x+1/2,-y+1/2,z+1/2

loop_
_atom_site_label
_atom_site_type_symbol
_atom_site_fract_x
_atom_site_fract_y
_atom_site_fract_z
_atom_site_U_iso_or_equiv
_atom_site_occupancy
_atom_site_adp_type
_atom_site_refinement_flags_posn
O1 O 1.1138(3) 0.45198(14) 0.23180(9) 0.0345 1.0000 Uani .
C2 C 0.9784(4) 0.52985(19) 0.23688(12) 0.0289 1.0000 Uani .
N3 N 0.9728(3) 0.59531(16) 0.28904(10) 0.0281 1.0000 Uani .
C4 C 1.1118(4) 0.5776(2) 0.35052(12) 0.0325 1.0000 Uani .
C5 C 0.9529(5) 0.5593(2) 0.40517(13) 0.0372 1.0000 Uani .
C6 C 0.7670(4) 0.6455(2) 0.40027(12) 0.0307 1.0000 Uani .
C7 C 0.7077(4) 0.70408(18) 0.34494(11) 0.0267 1.0000 Uani .
C8 C 0.8047(4) 0.68664(19) 0.28007(11) 0.0265 1.0000 Uani .
C9 C 0.9248(4) 0.7902(2) 0.25753(13) 0.0327 1.0000 Uani .
C10 C 0.6324(4) 0.6378(2) 0.22569(11) 0.0286 1.0000 Uani .
C11 C 0.7922(4) 0.5675(2) 0.18683(12) 0.0313 1.0000 Uani .
C12 C 0.4848(4) 0.7187(2) 0.18452(13) 0.0381 1.0000 Uani .
N13 N 0.5468(3) 0.78416(17) 0.35712(9) 0.0279 1.0000 Uani .
C14 C 0.4964(4) 0.7754(2) 0.42158(11) 0.0293 1.0000 Uani .
C15 C 0.6315(4) 0.6881(2) 0.44966(12) 0.0323 1.0000 Uani .
C16 C 0.6077(5) 0.6590(3) 0.51490(13) 0.0440 1.0000 Uani .
C17 C 0.4493(5) 0.7158(3) 0.54896(13) 0.0484 1.0000 Uani .
C18 C 0.3179(5) 0.8016(3) 0.51951(13) 0.0456 1.0000 Uani .
C19 C 0.3379(5) 0.8344(2) 0.45567(12) 0.0356 1.0000 Uani .
C20 C 0.1948(6) 0.9264(3) 0.42557(14) 0.0510 1.0000 Uani .
H41 H 1.2116 0.6425 0.3605 0.0388 1.0000 Uiso R
H42 H 1.2087 0.5125 0.3457 0.0386 1.0000 Uiso R
H51 H 1.0435 0.5652 0.4480 0.0452 1.0000 Uiso R
H52 H 0.8857 0.4854 0.4009 0.0451 1.0000 Uiso R
H91 H 0.8125 0.8501 0.2533 0.0488 1.0000 Uiso R
H92 H 1.0527 0.8103 0.2894 0.0485 1.0000 Uiso R
H93 H 0.9871 0.7777 0.2152 0.0478 1.0000 Uiso R
H101 H 0.5275 0.5877 0.2471 0.0337 1.0000 Uiso R
H111 H 0.8605 0.6134 0.1538 0.0381 1.0000 Uiso R
H112 H 0.7113 0.5049 0.1653 0.0383 1.0000 Uiso R
H123 H 0.3744 0.6779 0.1548 0.0570 1.0000 Uiso R
H122 H 0.3988 0.7663 0.2115 0.0564 1.0000 Uiso R
H121 H 0.5827 0.7638 0.1584 0.0567 1.0000 Uiso R
H161 H 0.6976 0.6006 0.5354 0.0532 1.0000 Uiso R
H171 H 0.4297 0.6965 0.5929 0.0583 1.0000 Uiso R
H181 H 0.2085 0.8388 0.5440 0.0552 1.0000 Uiso R
H202 H 0.1089 0.9642 0.4563 0.0782 1.0000 Uiso R
H203 H 0.2890 0.9783 0.4062 0.0789 1.0000 Uiso R
H201 H 0.0915 0.8999 0.3911 0.0788 1.0000 Uiso R
H131 H 0.4945 0.8356 0.3296 0.0346 1.0000 Uiso R

loop_
_atom_site_aniso_label
_atom_site_aniso_U_11
_atom_site_aniso_U_22
_atom_site_aniso_U_33
_atom_site_aniso_U_23
_atom_site_aniso_U_13
_atom_site_aniso_U_12
O1 0.0344(9) 0.0303(9) 0.0388(10) -0.0067(7) 0.0028(7) 0.0032(7)
C2 0.0281(11) 0.0273(11) 0.0315(12) -0.0033(9) 0.0046(9) -0.0020(9)
N3 0.0258(9) 0.0287(10) 0.0296(10) -0.0019(8) 0.0009(7) 0.0018(8)
C4 0.0281(11) 0.0387(13) 0.0302(12) -0.0032(10) -0.0008(9) 0.0041(10)
C5 0.0402(14) 0.0407(14) 0.0309(13) 0.0024(11) 0.0033(10) 0.0102(11)
C6 0.0311(12) 0.0334(12) 0.0280(11) 0.0007(9) 0.0041(9) 0.0049(10)
C7 0.0271(10) 0.0258(11) 0.0274(11) -0.0016(9) 0.0028(8) 0.0023(9)
C8 0.0240(10) 0.0294(11) 0.0261(11) -0.0007(9) 0.0029(8) 0.0017(9)
C9 0.0302(12) 0.0311(12) 0.0375(13) -0.0009(10) 0.0080(10) -0.0018(10)
C10 0.0258(11) 0.0328(12) 0.0271(11) -0.0012(9) 0.0024(8) -0.0012(9)
C11 0.0313(12) 0.0317(12) 0.0307(12) -0.0033(10) 0.0015(9) -0.0007(10)
C12 0.0325(13) 0.0470(15) 0.0342(13) -0.0012(12) -0.0007(10) 0.0079(11)
N13 0.0294(10) 0.0291(10) 0.0256(10) 0.0016(8) 0.0037(7) 0.0027(8)
C14 0.0306(11) 0.0310(12) 0.0262(11) -0.0035(9) 0.0016(9) 0.0004(10)
C15 0.0336(12) 0.0375(13) 0.0259(12) 0.0001(10) 0.0028(9) 0.0033(10)
C16 0.0530(17) 0.0540(17) 0.0255(12) 0.0048(12) 0.0052(11) 0.0138(14)
C17 0.0567(17) 0.0648(19) 0.0250(12) 0.0028(13) 0.0099(12) 0.0160(15)
C18 0.0466(15) 0.0613(19) 0.0298(13) -0.0047(12) 0.0083(11) 0.0153(14)
C19 0.0361(13) 0.0420(14) 0.0292(12) -0.0037(11) 0.0046(10) 0.0073(11)
C20 0.0604(19) 0.0584(19) 0.0349(14) -0.0007(13) 0.0086(13) 0.0274(16)

loop_
_atom_type_symbol
_atom_type_scat_dispersion_real
_atom_type_scat_dispersion_imag
_atom_type_scat_Cromer_Mann_a1
_atom_type_scat_Cromer_Mann_b1
_atom_type_scat_Cromer_Mann_a2
_atom_type_scat_Cromer_Mann_b2
_atom_type_scat_Cromer_Mann_a3
_atom_type_scat_Cromer_Mann_b3
_atom_type_scat_Cromer_Mann_a4
_atom_type_scat_Cromer_Mann_b4
_atom_type_scat_Cromer_Mann_c
_atom_type_scat_source
C 0.0033 0.0016 2.3100 20.8439 1.0200 10.2075 1.5886 0.5687 0.8650 51.6512 0.2156 'International Tables Vol C 4.2.6.8 and 6.1.1.4'
H 0.0000 0.0000 0.4930 10.5109 0.3229 26.1257 0.1402 3.1424 0.0408 57.7998 0.0030 'International Tables Vol C 4.2.6.8 and 6.1.1.4'
N 0.0061 0.0033 12.2126 0.0057 3.1322 9.8933 2.0125 28.9975 1.1663 0.5826 -11.5290 'International Tables Vol C 4.2.6.8 and 6.1.1.4'
O 0.0106 0.0060 3.0485 13.2771 2.2868 5.7011 1.5463 0.3239 0.8670 32.9089 0.2508 'International Tables Vol C 4.2.6.8 and 6.1.1.4'

loop_
_geom_angle_atom_site_label_1
_geom_angle_atom_site_label_2
_geom_angle_atom_site_label_3
_geom_angle
_geom_angle_publ_flag
O1 C2 N3 125.3(2) yes
O1 C2 C11 126.8(2) yes
N3 C2 C11 107.9(2) yes
C2 N3 C4 124.1(2) yes
C2 N3 C8 113.82(19) yes
C4 N3 C8 122.08(19) yes
N3 C4 C5 109.7(2) yes
N3 C4 H41 109.6 no
C5 C4 H41 109.8 no
N3 C4 H42 108.2 no
C5 C4 H42 109.9 no
H41 C4 H42 109.7 no
C4 C5 C6 108.6(2) yes
C4 C5 H51 109.7 no
C6 C5 H51 109.6 no
C4 C5 H52 109.1 no
C6 C5 H52 110.9 no
H51 C5 H52 108.9 no
C5 C6 C7 123.6(2) yes
C5 C6 C15 129.5(2) yes
C7 C6 C15 106.7(2) yes
C6 C7 C8 125.5(2) yes
C6 C7 N13 110.2(2) yes
C8 C7 N13 124.3(2) yes
C7 C8 N3 106.45(18) yes
C7 C8 C9 111.31(19) yes
N3 C8 C9 110.32(18) yes
C7 C8 C10 115.39(19) yes
N3 C8 C10 100.42(18) yes
C9 C8 C10 112.2(2) yes
C8 C9 H91 109.1 no
C8 C9 H92 109.8 no
H91 C9 H92 109.6 no
C8 C9 H93 110.4 no
H91 C9 H93 109.1 no
H92 C9 H93 108.8 no
C8 C10 C11 102.08(18) yes
C8 C10 C12 117.0(2) yes
C11 C10 C12 114.1(2) yes
C8 C10 H101 107.3 no
C11 C10 H101 107.8 no
C12 C10 H101 108.1 no
C10 C11 C2 104.04(19) yes
C10 C11 H111 109.6 no
C2 C11 H111 109.9 no
C10 C11 H112 112.5 no
C2 C11 H112 111.3 no
H111 C11 H112 109.4 no
C10 C12 H123 109.2 no
C10 C12 H122 111.2 no
H123 C12 H122 108.7 no
C10 C12 H121 110.2 no
H123 C12 H121 108.5 no
H122 C12 H121 109.0 no
C7 N13 C14 108.31(19) yes
C7 N13 H131 125.8 no
C14 N13 H131 125.7 no
N13 C14 C15 107.3(2) yes
N13 C14 C19 129.6(2) yes
C15 C14 C19 123.0(2) yes
C6 C15 C14 107.4(2) yes
C6 C15 C16 133.5(2) yes
C14 C15 C16 119.1(2) yes
C15 C16 C17 118.5(3) yes
C15 C16 H161 121.0 no
C17 C16 H161 120.5 no
C16 C17 C18 120.9(3) yes
C16 C17 H171 119.5 no
C18 C17 H171 119.7 no
C17 C18 C19 122.8(3) yes
C17 C18 H181 119.1 no
C19 C18 H181 118.1 no
C14 C19 C18 115.7(2) yes
C14 C19 C20 122.7(2) yes
C18 C19 C20 121.5(2) yes
C19 C20 H202 112.8 no
C19 C20 H203 110.9 no
H202 C20 H203 107.8 no
C19 C20 H201 110.6 no
H202 C20 H201 109.3 no
H203 C20 H201 105.2 no

loop_
_geom_bond_atom_site_label_1
_geom_bond_atom_site_label_2
_geom_bond_distance
_geom_bond_publ_flag
O1 C2 1.240(3) yes
C2 N3 1.340(3) yes
C2 C11 1.504(3) yes
N3 C4 1.462(3) yes
N3 C8 1.480(3) yes
C4 C5 1.525(4) yes
C4 H41 0.991 no
C4 H42 0.981 no
C5 C6 1.502(3) yes
C5 H51 0.993 no
C5 H52 0.981 no
C6 C7 1.365(3) yes
C6 C15 1.430(3) yes
C7 C8 1.505(3) yes
C7 N13 1.385(3) yes
C8 C9 1.530(3) yes
C8 C10 1.559(3) yes
C9 H91 0.977 no
C9 H92 0.981 no
C9 H93 0.981 no
C10 C11 1.532(3) yes
C10 C12 1.519(3) yes
C10 H101 0.988 no
C11 H111 0.986 no
C11 H112 0.982 no
C12 H123 0.984 no
C12 H122 0.968 no
C12 H121 0.980 no
N13 C14 1.385(3) yes
N13 H131 0.882 no
C14 C15 1.416(3) yes
C14 C19 1.398(3) yes
C15 C16 1.407(4) yes
C16 C17 1.384(4) yes
C16 H161 0.959 no
C17 C18 1.402(4) yes
C17 H171 0.951 no
C18 C19 1.388(4) yes
C18 H181 0.954 no
C19 C20 1.498(4) yes
C20 H202 0.953 no
C20 H203 0.944 no
C20 H201 0.949 no

loop_
_geom_hbond_atom_site_label_D
_geom_hbond_atom_site_label_H
_geom_hbond_atom_site_label_A
_geom_hbond_site_symmetry_A
_geom_hbond_angle_DHA
_geom_hbond_distance_DH
_geom_hbond_distance_HA
_geom_hbond_distance_DA
_geom_hbond_publ_flag
C4 H41 C14 1_655 161 0.99 2.57 3.521(4) yes
C12 H122 O1 3_655 146 0.97 2.55 3.395(4) yes
N13 H131 O1 3_655 178 0.88 1.97 2.851(4) yes
